data_7112484
loop_
_publ_author_name
'Jonathan P. Moerdyk'
'Christopher W. Bielawski'

_publ_section_title
;
 Reductive generation of stable, five-membered N,N'-diamidocarbenes
;
_journal_name_full Chem.Commun.
_journal_page_first 4551
_journal_paper_doi 10.1039/C4CC00846D
_journal_volume 50
_journal_year 2014
_chemical_formula_moiety 'C23 H30 Cl2 N2 O2'
_chemical_formula_sum 'C23 H30 Cl2 N2 O2'
_chemical_formula_weight 437.39
_chemical_name_common 5AdDACCl2
_chemical_name_systematic
; 
 ? 
;
_space_group_IT_number 14
_symmetry_cell_setting monoclinic
_symmetry_space_group_name_Hall '-P 2ybc'
_symmetry_space_group_name_H-M 'P 1 21/c 1'
_atom_sites_solution_hydrogens geom
_atom_sites_solution_primary direct
_atom_sites_solution_secondary difmap
_audit_creation_method SHELXL-97
_cell_angle_alpha 90.00
_cell_angle_beta 103.063(6)
_cell_angle_gamma 90.00
_cell_formula_units_Z 4
_cell_length_a 14.331(4)
_cell_length_b 11.335(4)
_cell_length_c 12.768(4)
_cell_measurement_temperature 120(2)
_cell_volume 2020.4(11)
_computing_cell_refinement 'CrystalClear (Rigaku Inc., 2008)'
_computing_data_collection 'CrystalClear (Rigaku Inc., 2008)'
_computing_data_reduction 'CrystalClear (Rigaku Inc., 2008)'
_computing_structure_refinement 'SHELXL-97 (Sheldrick, 1997)'
_computing_structure_solution 'SHELXS-97 (Sheldrick, 1990)'
_diffrn_ambient_temperature 120(2)
_diffrn_measured_fraction_theta_full 0.999
_diffrn_measured_fraction_theta_max 0.999
_diffrn_measurement_device_type 'CCD area detector'
_diffrn_measurement_method 'phi and omega scans'
_diffrn_radiation_monochromator graphite
_diffrn_radiation_source 'fine-focus sealed tube'
_diffrn_radiation_type MoK\a
_diffrn_radiation_wavelength 0.71075
_diffrn_reflns_av_R_equivalents 0.0356
_diffrn_reflns_av_sigmaI/netI 0.0278
_diffrn_reflns_limit_h_max 17
_diffrn_reflns_limit_h_min -16
_diffrn_reflns_limit_k_max 13
_diffrn_reflns_limit_k_min -13
_diffrn_reflns_limit_l_max 15
_diffrn_reflns_limit_l_min -15
_diffrn_reflns_number 13343
_diffrn_reflns_theta_full 25.00
_diffrn_reflns_theta_max 25.00
_diffrn_reflns_theta_min 3.02
_exptl_absorpt_coefficient_mu 0.345
_exptl_absorpt_correction_type none
_exptl_absorpt_process_details none
_exptl_crystal_colour colorless
_exptl_crystal_density_diffrn 1.438
_exptl_crystal_density_method 'not measured'
_exptl_crystal_description block
_exptl_crystal_F_000 928
_exptl_crystal_size_max 0.29
_exptl_crystal_size_mid 0.26
_exptl_crystal_size_min 0.22
_refine_diff_density_max 0.506
_refine_diff_density_min -0.299
_refine_diff_density_rms 0.059
_refine_ls_extinction_method none
_refine_ls_goodness_of_fit_ref 1.006
_refine_ls_hydrogen_treatment constr
_refine_ls_matrix_type full
_refine_ls_number_parameters 262
_refine_ls_number_reflns 3550
_refine_ls_number_restraints 0
_refine_ls_restrained_S_all 1.006
_refine_ls_R_factor_all 0.0393
_refine_ls_R_factor_gt 0.0366
_refine_ls_shift/su_max 0.000
_refine_ls_shift/su_mean 0.000
_refine_ls_structure_factor_coef Fsqd
_refine_ls_weighting_details 'calc w=1/[\s^2^(Fo^2^)+(0.0475P)^2^+2.1207P] where P=(Fo^2^+2Fc^2^)/3'
_refine_ls_weighting_scheme calc
_refine_ls_wR_factor_gt 0.0937
_refine_ls_wR_factor_ref 0.0958
_reflns_number_gt 3314
_reflns_number_total 3550
_reflns_threshold_expression >2sigma(I)
_cod_data_source_file c4cc00846d2.cif
_cod_data_source_block 5AdDACCl2_1b
_cod_original_cell_volume 2020.3(11)
_cod_original_sg_symbol_H-M P21/c
_cod_database_code 7112484

loop_
_symmetry_equiv_pos_as_xyz
'x, y, z'
'-x, y+1/2, -z+1/2'
'-x, -y, -z'
'x, -y-1/2, z-1/2'

loop_
_atom_site_label
_atom_site_type_symbol
_atom_site_fract_x
_atom_site_fract_y
_atom_site_fract_z
_atom_site_U_iso_or_equiv
_atom_site_adp_type
_atom_site_occupancy
_atom_site_symmetry_multiplicity
_atom_site_calc_flag
_atom_site_refinement_flags
Cl1 Cl 0.10518(3) 0.24274(4) -0.05920(3) 0.01709(13) Uani 1 1 d .
O1 O 0.06871(9) 0.03553(12) 0.25569(10) 0.0189(3) Uani 1 1 d .
N1 N 0.05303(10) 0.17645(13) 0.12011(12) 0.0121(3) Uani 1 1 d .
C1 C 0.12054(13) 0.25181(15) 0.08433(14) 0.0124(4) Uani 1 1 d .
Cl2 Cl 0.10241(3) 0.40465(4) 0.11820(4) 0.01770(14) Uani 1 1 d .
O2 O 0.26985(9) 0.07905(12) 0.27768(10) 0.0177(3) Uani 1 1 d .
N2 N 0.21454(10) 0.21202(13) 0.13831(12) 0.0119(3) Uani 1 1 d .
C2 C 0.10073(12) 0.10412(15) 0.20025(14) 0.0124(4) Uani 1 1 d .
C3 C 0.20695(13) 0.12738(16) 0.21221(14) 0.0129(4) Uani 1 1 d .
C4 C 0.31002(12) 0.26811(16) 0.13500(14) 0.0125(4) Uani 1 1 d .
C5 C 0.38072(13) 0.16868(16) 0.12401(15) 0.0157(4) Uani 1 1 d .
H5A H 0.3846 0.1122 0.1819 0.019 Uiso 1 1 calc R
H5B H 0.3583 0.1277 0.0563 0.019 Uiso 1 1 calc R
C6 C 0.48032(13) 0.22212(17) 0.12851(16) 0.0178(4) Uani 1 1 d .
H6A H 0.5254 0.1587 0.1226 0.021 Uiso 1 1 calc R
C7 C 0.51569(13) 0.28730(18) 0.23524(15) 0.0184(4) Uani 1 1 d .
H7A H 0.5789 0.3197 0.2385 0.022 Uiso 1 1 calc R
H7B H 0.5201 0.2327 0.2947 0.022 Uiso 1 1 calc R
C8 C 0.44568(13) 0.38720(17) 0.24443(15) 0.0184(4) Uani 1 1 d .
H8A H 0.4686 0.4293 0.3124 0.022 Uiso 1 1 calc R
C9 C 0.34600(13) 0.33495(17) 0.24128(15) 0.0158(4) Uani 1 1 d .
H9A H 0.3495 0.2815 0.3014 0.019 Uiso 1 1 calc R
H9B H 0.3016 0.3978 0.2474 0.019 Uiso 1 1 calc R
C10 C 0.47457(13) 0.30831(19) 0.03544(15) 0.0204(4) Uani 1 1 d .
H10A H 0.4531 0.2674 -0.0325 0.024 Uiso 1 1 calc R
H10B H 0.5374 0.3415 0.0375 0.024 Uiso 1 1 calc R
C11 C 0.43908(14) 0.47291(17) 0.15082(16) 0.0221(4) Uani 1 1 d .
H11A H 0.3948 0.5361 0.1563 0.027 Uiso 1 1 calc R
H11B H 0.5015 0.5074 0.1531 0.027 Uiso 1 1 calc R
C12 C 0.30466(13) 0.35282(18) 0.03985(15) 0.0182(4) Uani 1 1 d .
H12A H 0.2588 0.4151 0.0427 0.022 Uiso 1 1 calc R
H12B H 0.2834 0.3104 -0.0273 0.022 Uiso 1 1 calc R
C13 C 0.40427(13) 0.40665(18) 0.04516(16) 0.0196(4) Uani 1 1 d .
H13A H 0.4001 0.4618 -0.0148 0.023 Uiso 1 1 calc R
C14 C -0.05553(12) 0.18991(16) 0.09578(14) 0.0120(4) Uani 1 1 d .
C15 C -0.09588(14) 0.26199(18) -0.00643(15) 0.0193(4) Uani 1 1 d .
H15A H -0.0812 0.2229 -0.0684 0.023 Uiso 1 1 calc R
H15B H -0.0668 0.3397 -0.0001 0.023 Uiso 1 1 calc R
C16 C -0.20547(13) 0.27325(18) -0.02117(16) 0.0203(4) Uani 1 1 d .
H16A H -0.2310 0.3215 -0.0849 0.024 Uiso 1 1 calc R
C17 C -0.25099(14) 0.15104(19) -0.03744(16) 0.0230(4) Uani 1 1 d .
H17A H -0.2368 0.1141 -0.1006 0.028 Uiso 1 1 calc R
H17B H -0.3200 0.1575 -0.0480 0.028 Uiso 1 1 calc R
C18 C -0.21021(14) 0.07580(18) 0.06283(17) 0.0226(4) Uani 1 1 d .
H18A H -0.2389 -0.0031 0.0534 0.027 Uiso 1 1 calc R
C19 C -0.10067(13) 0.06566(17) 0.07767(16) 0.0192(4) Uani 1 1 d .
H19A H -0.0857 0.0302 0.0143 0.023 Uiso 1 1 calc R
H19B H -0.0745 0.0157 0.1390 0.023 Uiso 1 1 calc R
C20 C -0.08115(13) 0.24711(17) 0.19424(15) 0.0173(4) Uani 1 1 d .
H20A H -0.0523 0.3248 0.2059 0.021 Uiso 1 1 calc R
H20B H -0.0563 0.1996 0.2575 0.021 Uiso 1 1 calc R
C21 C -0.22868(14) 0.33260(18) 0.07671(16) 0.0226(4) Uani 1 1 d .
H21A H -0.2975 0.3418 0.0662 0.027 Uiso 1 1 calc R
H21B H -0.1997 0.4103 0.0862 0.027 Uiso 1 1 calc R
C22 C -0.23352(14) 0.13443(19) 0.16180(16) 0.0236(4) Uani 1 1 d .
H22A H -0.3024 0.1393 0.1531 0.028 Uiso 1 1 calc R
H22B H -0.2078 0.0873 0.2251 0.028 Uiso 1 1 calc R
C23 C -0.19035(14) 0.25765(18) 0.17640(16) 0.0213(4) Uani 1 1 d .
H23A H -0.2065 0.2952 0.2392 0.026 Uiso 1 1 calc R

loop_
_atom_site_aniso_label
_atom_site_aniso_U_11
_atom_site_aniso_U_22
_atom_site_aniso_U_33
_atom_site_aniso_U_23
_atom_site_aniso_U_13
_atom_site_aniso_U_12
Cl1 0.0135(2) 0.0252(3) 0.0112(2) 0.00352(17) -0.00008(17) -0.00340(17)
O1 0.0154(7) 0.0180(7) 0.0225(7) 0.0078(6) 0.0026(5) -0.0017(5)
N1 0.0095(7) 0.0137(8) 0.0124(7) 0.0028(6) 0.0011(6) -0.0004(6)
C1 0.0113(9) 0.0128(9) 0.0123(8) 0.0018(7) 0.0009(7) -0.0004(7)
Cl2 0.0151(2) 0.0113(2) 0.0257(3) 0.00095(17) 0.00263(18) 0.00092(16)
O2 0.0130(6) 0.0208(7) 0.0179(7) 0.0078(6) 0.0003(5) 0.0023(5)
N2 0.0086(7) 0.0135(8) 0.0124(7) 0.0031(6) -0.0002(6) -0.0002(6)
C2 0.0126(9) 0.0104(9) 0.0132(9) -0.0011(7) 0.0008(7) 0.0008(7)
C3 0.0142(9) 0.0122(8) 0.0120(8) -0.0005(7) 0.0025(7) -0.0007(7)
C4 0.0083(8) 0.0146(9) 0.0138(9) 0.0014(7) 0.0007(7) -0.0025(7)
C5 0.0135(9) 0.0155(9) 0.0183(9) -0.0021(7) 0.0036(7) -0.0028(7)
C6 0.0115(9) 0.0195(10) 0.0223(10) -0.0009(8) 0.0037(7) -0.0008(8)
C7 0.0114(9) 0.0235(10) 0.0181(10) 0.0039(8) -0.0013(7) -0.0038(8)
C8 0.0164(10) 0.0190(10) 0.0181(9) -0.0049(8) 0.0000(7) -0.0061(8)
C9 0.0148(9) 0.0162(9) 0.0161(9) -0.0019(7) 0.0026(7) -0.0008(7)
C10 0.0124(9) 0.0315(11) 0.0175(9) -0.0011(8) 0.0039(7) -0.0078(8)
C11 0.0170(10) 0.0164(10) 0.0320(11) 0.0025(8) 0.0037(8) -0.0046(8)
C12 0.0100(9) 0.0239(10) 0.0190(10) 0.0081(8) -0.0001(7) -0.0030(8)
C13 0.0131(9) 0.0230(10) 0.0218(10) 0.0101(8) 0.0022(8) -0.0055(8)
C14 0.0069(8) 0.0139(9) 0.0145(9) -0.0003(7) 0.0011(7) -0.0002(7)
C15 0.0142(10) 0.0243(11) 0.0183(10) 0.0045(8) 0.0018(8) -0.0009(8)
C16 0.0139(10) 0.0260(11) 0.0194(10) 0.0068(8) 0.0002(8) 0.0035(8)
C17 0.0130(9) 0.0332(12) 0.0206(10) -0.0062(9) -0.0009(8) 0.0000(8)
C18 0.0143(10) 0.0164(10) 0.0329(11) -0.0008(8) -0.0034(8) -0.0030(8)
C19 0.0172(10) 0.0159(10) 0.0229(10) -0.0044(8) 0.0014(8) -0.0017(8)
C20 0.0147(10) 0.0205(10) 0.0153(9) -0.0027(8) 0.0002(7) 0.0018(7)
C21 0.0142(9) 0.0216(10) 0.0290(11) -0.0015(9) -0.0012(8) 0.0048(8)
C22 0.0140(10) 0.0322(12) 0.0248(10) 0.0077(9) 0.0047(8) 0.0031(8)
C23 0.0181(10) 0.0293(11) 0.0171(10) -0.0033(8) 0.0054(8) 0.0038(8)

loop_
_atom_type_symbol
_atom_type_description
_atom_type_scat_dispersion_real
_atom_type_scat_dispersion_imag
_atom_type_scat_source
C C 0.0033 0.0016 'International Tables Vol C Tables 4.2.6.8 and 6.1.1.4'
H H 0.0000 0.0000 'International Tables Vol C Tables 4.2.6.8 and 6.1.1.4'
Cl Cl 0.1484 0.1585 'International Tables Vol C Tables 4.2.6.8 and 6.1.1.4'
N N 0.0061 0.0033 'International Tables Vol C Tables 4.2.6.8 and 6.1.1.4'
O O 0.0106 0.0060 'International Tables Vol C Tables 4.2.6.8 and 6.1.1.4'

loop_
_geom_angle_atom_site_label_1
_geom_angle_atom_site_label_2
_geom_angle_atom_site_label_3
_geom_angle
C2 N1 C1 109.57(14)
C2 N1 C14 121.82(14)
C1 N1 C14 127.16(14)
N2 C1 N1 106.58(14)
N2 C1 Cl1 110.83(12)
N1 C1 Cl1 110.67(12)
N2 C1 Cl2 110.68(12)
N1 C1 Cl2 110.32(12)
Cl1 C1 Cl2 107.80(9)
C3 N2 C1 109.78(14)
C3 N2 C4 121.73(14)
C1 N2 C4 127.38(14)
O1 C2 N1 129.18(17)
O1 C2 C3 123.86(16)
N1 C2 C3 106.93(14)
O2 C3 N2 129.05(16)
O2 C3 C2 124.26(16)
N2 C3 C2 106.67(14)
N2 C4 C12 113.53(14)
N2 C4 C9 107.83(14)
C12 C4 C9 109.68(15)
N2 C4 C5 108.13(14)
C12 C4 C5 107.52(15)
C9 C4 C5 110.12(14)
C6 C5 C4 109.37(15)
C6 C5 H5A 109.8
C4 C5 H5A 109.8
C6 C5 H5B 109.8
C4 C5 H5B 109.8
H5A C5 H5B 108.2
C10 C6 C7 109.43(16)
C10 C6 C5 109.65(15)
C7 C6 C5 109.90(15)
C10 C6 H6A 109.3
C7 C6 H6A 109.3
C5 C6 H6A 109.3
C6 C7 C8 109.47(15)
C6 C7 H7A 109.8
C8 C7 H7A 109.8
C6 C7 H7B 109.8
C8 C7 H7B 109.8
H7A C7 H7B 108.2
C11 C8 C7 109.61(16)
C11 C8 C9 109.37(15)
C7 C8 C9 109.46(15)
C11 C8 H8A 109.5
C7 C8 H8A 109.5
C9 C8 H8A 109.5
C4 C9 C8 109.68(15)
C4 C9 H9A 109.7
C8 C9 H9A 109.7
C4 C9 H9B 109.7
C8 C9 H9B 109.7
H9A C9 H9B 108.2
C6 C10 C13 108.95(15)
C6 C10 H10A 109.9
C13 C10 H10A 109.9
C6 C10 H10B 109.9
C13 C10 H10B 109.9
H10A C10 H10B 108.3
C13 C11 C8 109.21(16)
C13 C11 H11A 109.8
C8 C11 H11A 109.8
C13 C11 H11B 109.8
C8 C11 H11B 109.8
H11A C11 H11B 108.3
C4 C12 C13 109.42(15)
C4 C12 H12A 109.8
C13 C12 H12A 109.8
C4 C12 H12B 109.8
C13 C12 H12B 109.8
H12A C12 H12B 108.2
C11 C13 C10 109.96(16)
C11 C13 C12 110.39(16)
C10 C13 C12 109.24(16)
C11 C13 H13A 109.1
C10 C13 H13A 109.1
C12 C13 H13A 109.1
N1 C14 C20 107.35(14)
N1 C14 C15 113.40(14)
C20 C14 C15 110.98(15)
N1 C14 C19 108.23(14)
C20 C14 C19 109.81(15)
C15 C14 C19 107.03(15)
C14 C15 C16 108.93(15)
C14 C15 H15A 109.9
C16 C15 H15A 109.9
C14 C15 H15B 109.9
C16 C15 H15B 109.9
H15A C15 H15B 108.3
C21 C16 C17 110.33(16)
C21 C16 C15 109.98(16)
C17 C16 C15 109.48(16)
C21 C16 H16A 109.0
C17 C16 H16A 109.0
C15 C16 H16A 109.0
C16 C17 C18 108.64(16)
C16 C17 H17A 110.0
C18 C17 H17A 110.0
C16 C17 H17B 110.0
C18 C17 H17B 110.0
H17A C17 H17B 108.3
C22 C18 C17 109.48(17)
C22 C18 C19 109.69(16)
C17 C18 C19 109.15(17)
C22 C18 H18A 109.5
C17 C18 H18A 109.5
C19 C18 H18A 109.5
C18 C19 C14 109.30(15)
C18 C19 H19A 109.8
C14 C19 H19A 109.8
C18 C19 H19B 109.8
C14 C19 H19B 109.8
H19A C19 H19B 108.3
C14 C20 C23 109.68(15)
C14 C20 H20A 109.7
C23 C20 H20A 109.7
C14 C20 H20B 109.7
C23 C20 H20B 109.7
H20A C20 H20B 108.2
C16 C21 C23 109.57(16)
C16 C21 H21A 109.8
C23 C21 H21A 109.8
C16 C21 H21B 109.8
C23 C21 H21B 109.8
H21A C21 H21B 108.2
C23 C22 C18 109.95(16)
C23 C22 H22A 109.7
C18 C22 H22A 109.7
C23 C22 H22B 109.7
C18 C22 H22B 109.7
H22A C22 H22B 108.2
C22 C23 C21 110.43(17)
C22 C23 C20 108.64(16)
C21 C23 C20 109.28(16)
C22 C23 H23A 109.5
C21 C23 H23A 109.5
C20 C23 H23A 109.5

loop_
_geom_bond_atom_site_label_1
_geom_bond_atom_site_label_2
_geom_bond_distance
Cl1 C1 1.7986(19)
O1 C2 1.209(2)
N1 C2 1.368(2)
N1 C1 1.440(2)
N1 C14 1.524(2)
C1 N2 1.440(2)
C1 Cl2 1.8184(19)
O2 C3 1.213(2)
N2 C3 1.367(2)
N2 C4 1.518(2)
C2 C3 1.518(2)
C4 C12 1.537(2)
C4 C9 1.538(2)
C4 C5 1.543(3)
C5 C6 1.540(3)
C5 H5A 0.9700
C5 H5B 0.9700
C6 C10 1.526(3)
C6 C7 1.532(3)
C6 H6A 0.9800
C7 C8 1.535(3)
C7 H7A 0.9700
C7 H7B 0.9700
C8 C11 1.526(3)
C8 C9 1.539(3)
C8 H8A 0.9800
C9 H9A 0.9700
C9 H9B 0.9700
C10 C13 1.526(3)
C10 H10A 0.9700
C10 H10B 0.9700
C11 C13 1.526(3)
C11 H11A 0.9700
C11 H11B 0.9700
C12 C13 1.540(2)
C12 H12A 0.9700
C12 H12B 0.9700
C13 H13A 0.9800
C14 C20 1.531(3)
C14 C15 1.537(3)
C14 C19 1.545(3)
C15 C16 1.544(3)
C15 H15A 0.9700
C15 H15B 0.9700
C16 C21 1.521(3)
C16 C17 1.525(3)
C16 H16A 0.9800
C17 C18 1.539(3)
C17 H17A 0.9700
C17 H17B 0.9700
C18 C22 1.530(3)
C18 C19 1.542(3)
C18 H18A 0.9800
C19 H19A 0.9700
C19 H19B 0.9700
C20 C23 1.534(3)
C20 H20A 0.9700
C20 H20B 0.9700
C21 C23 1.526(3)
C21 H21A 0.9700
C21 H21B 0.9700
C22 C23 1.522(3)
C22 H22A 0.9700
C22 H22B 0.9700
C23 H23A 0.9800
